data_7038316
loop_
_publ_author_name
'Katam, Srinivas'
'Arruri, Sathyanarayana'
'Chatla, Naga Babu'
'Ganesan, Prabusankar'

_publ_section_title
;
 Bismuth(III)dichalcogenones as Highly Active Catalysts in Multiple C-C
 Bond Formation Reactions
;
_journal_name_full 'Dalton Trans.'
_journal_paper_doi 10.1039/C5DT04738B
_journal_year 2016
_chemical_formula_moiety 'C25 H27 N O8, C3 H7'
_chemical_formula_sum 'C28 H34 N O8'
_chemical_formula_weight 512.58
_chemical_name_systematic
;
 ? 
;
_space_group_crystal_system triclinic
_space_group_IT_number 2
_space_group_name_Hall '-P 1'
_space_group_name_H-M_alt 'P -1'
_symmetry_Int_Tables_number 2
_symmetry_space_group_name_Hall '-P 1'
_symmetry_space_group_name_H-M 'P -1'
_audit_creation_date 2015-11-06
_audit_creation_method
;
Olex2 1.2
(compiled 2015.09.30 svn.r3233 for OlexSys, GUI svn.r5103)
;
_audit_update_record
;
2015-12-03 deposited with the CCDC.
2016-02-08 downloaded from the CCDC.
;
_cell_angle_alpha 91.927(5)
_cell_angle_beta 99.512(5)
_cell_angle_gamma 101.537(5)
_cell_formula_units_Z 2
_cell_length_a 8.0626(4)
_cell_length_b 12.3582(8)
_cell_length_c 13.8011(9)
_cell_measurement_reflns_used 3681
_cell_measurement_temperature 293
_cell_measurement_theta_max 71.1640
_cell_measurement_theta_min 4.7690
_cell_volume 1325.66(14)
_computing_cell_refinement
;
CrysAlisPro, Agilent Technologies,
Version 1.171.37.35 (release 13-08-2014 CrysAlis171 .NET)
(compiled Aug 13 2014,18:06:01)
;
_computing_data_collection
;
CrysAlisPro, Agilent Technologies,
Version 1.171.37.35 (release 13-08-2014 CrysAlis171 .NET)
(compiled Aug 13 2014,18:06:01)
;
_computing_data_reduction
;
CrysAlisPro, Agilent Technologies,
Version 1.171.37.35 (release 13-08-2014 CrysAlis171 .NET)
(compiled Aug 13 2014,18:06:01)
;
_computing_molecular_graphics 'Olex2 (Dolomanov et al., 2009)'
_computing_publication_material 'Olex2 (Dolomanov et al., 2009)'
_computing_structure_refinement 'olex2.refine (Bourhis et al., 2015)'
_computing_structure_solution 'SIR2004 (Burla et al., 2007)'
_diffrn_ambient_temperature 293
_diffrn_detector 'CCD plate'
_diffrn_detector_area_resol_mean 16.1293
_diffrn_detector_type Eos
_diffrn_measured_fraction_theta_full 0.9776
_diffrn_measured_fraction_theta_max 0.9776
_diffrn_measurement_details
;
  1 omega  -30.00   13.00   1.0000    1.5000
omega____ theta____ kappa____ phi______ frames
    -        0.0000   19.0000  -30.0000 43

  2 omega   47.00   72.00   1.0000    1.5000
omega____ theta____ kappa____ phi______ frames
    -        0.0000   19.0000  -30.0000 25

  3 omega  -53.00   22.00   1.0000    1.5000
omega____ theta____ kappa____ phi______ frames
    -      -42.5000   12.0000 -150.0000 75

  4 omega -119.00  -71.00   1.0000    1.5000
omega____ theta____ kappa____ phi______ frames
    -      -42.5000  178.0000   30.0000 48

  5 omega  -38.00   20.00   1.0000    1.5000
omega____ theta____ kappa____ phi______ frames
    -      -42.5000   57.0000 -150.0000 58

  6 omega  -29.00   29.00   1.0000    1.5000
omega____ theta____ kappa____ phi______ frames
    -      -42.5000   38.0000   60.0000 58

  7 omega  -45.00   29.00   1.0000    1.5000
omega____ theta____ kappa____ phi______ frames
    -      -42.5000   38.0000  -60.0000 74

  8 omega -100.00  -66.00   1.0000    1.5000
omega____ theta____ kappa____ phi______ frames
    -      -42.5000   12.0000 -150.0000 34

  9 omega    9.00   85.00   1.0000    1.5000
omega____ theta____ kappa____ phi______ frames
    -       55.1553 -103.0000   -7.0000 76

 10 omega   26.00   81.00   1.0000    1.5000
omega____ theta____ kappa____ phi______ frames
    -       55.1553   77.0000   90.0000 55

 11 omega   47.00   80.00   1.0000    1.5000
omega____ theta____ kappa____ phi______ frames
    -       55.1553 -125.0000  -60.0000 33

 12 omega   41.00   93.00   1.0000    1.5000
omega____ theta____ kappa____ phi______ frames
    -      110.3105  -38.0000 -120.0000 52

 13 omega   55.00   93.00   1.0000    1.5000
omega____ theta____ kappa____ phi______ frames
    -      110.3105  -38.0000 -180.0000 38

 14 omega   71.00   97.00   1.0000    1.5000
omega____ theta____ kappa____ phi______ frames
    -      110.3105 -103.0000   85.0000 26

 15 omega   42.00  114.00   1.0000    1.5000
omega____ theta____ kappa____ phi______ frames
    -      110.3105 -111.0000   60.0000 72

 16 omega   81.00  168.00   1.0000    1.5000
omega____ theta____ kappa____ phi______ frames
    -      110.3105   77.0000 -180.0000 87

 17 omega   87.00  176.00   1.0000    1.5000
omega____ theta____ kappa____ phi______ frames
    -      110.3105   50.0000 -120.0000 89

 18 omega   38.00  109.00   1.0000    1.5000
omega____ theta____ kappa____ phi______ frames
    -      110.3105 -111.0000 -180.0000 71

 19 omega   42.00  102.00   1.0000    1.5000
omega____ theta____ kappa____ phi______ frames
    -      110.3105  -50.0000  120.0000 60

 20 omega   68.00   94.00   1.0000    1.5000
omega____ theta____ kappa____ phi______ frames
    -      110.3105 -111.0000  150.0000 26

 21 omega   87.00  112.00   1.0000    1.5000
omega____ theta____ kappa____ phi______ frames
    -      110.3105 -111.0000  -60.0000 25

 22 omega  117.00  178.00   1.0000    1.5000
omega____ theta____ kappa____ phi______ frames
    -      110.3105   50.0000  150.0000 61

 23 omega   40.00   65.00   1.0000    1.5000
omega____ theta____ kappa____ phi______ frames
    -      110.3105  -25.0000    0.0000 25

 24 omega   88.00  114.00   1.0000    1.5000
omega____ theta____ kappa____ phi______ frames
    -      110.3105   50.0000  150.0000 26

 25 omega   39.00  102.00   1.0000    1.5000
omega____ theta____ kappa____ phi______ frames
    -      110.3105  -50.0000   30.0000 63

 26 omega  120.00  171.00   1.0000    1.5000
omega____ theta____ kappa____ phi______ frames
    -      110.3105  111.0000  120.0000 51

 27 omega   54.00  127.00   1.0000    1.5000
omega____ theta____ kappa____ phi______ frames
    -      110.3105  -77.0000 -150.0000 73

 28 omega  106.00  174.00   1.0000    1.5000
omega____ theta____ kappa____ phi______ frames
    -      110.3105   25.0000  -60.0000 68
;
_diffrn_measurement_device 'four-circle diffractometer'
_diffrn_measurement_device_type 'SuperNova, Dual, Cu at zero, Eos'
_diffrn_measurement_method '\w scans'
_diffrn_orient_matrix_UB_11 -0.0236272000
_diffrn_orient_matrix_UB_12 0.0841084000
_diffrn_orient_matrix_UB_13 0.0788754000
_diffrn_orient_matrix_UB_21 0.0055607000
_diffrn_orient_matrix_UB_22 0.0894926000
_diffrn_orient_matrix_UB_23 -0.0751430000
_diffrn_orient_matrix_UB_31 -0.1966014000
_diffrn_orient_matrix_UB_32 -0.0343751000
_diffrn_orient_matrix_UB_33 -0.0316799000
_diffrn_radiation_monochromator mirror
_diffrn_radiation_probe x-ray
_diffrn_radiation_type 'Cu K\a'
_diffrn_radiation_wavelength 1.54184
_diffrn_reflns_av_R_equivalents 0.0170
_diffrn_reflns_av_unetI/netI 0.0265
_diffrn_reflns_limit_h_max 6
_diffrn_reflns_limit_h_min -9
_diffrn_reflns_limit_k_max 14
_diffrn_reflns_limit_k_min -14
_diffrn_reflns_limit_l_max 16
_diffrn_reflns_limit_l_min -16
_diffrn_reflns_number 8480
_diffrn_reflns_theta_full 71.2286
_diffrn_reflns_theta_max 71.23
_diffrn_reflns_theta_min 3.25
_diffrn_source 'sealed X-ray tube'
_diffrn_source_type 'SuperNova (Cu) X-ray Source'
_exptl_absorpt_coefficient_mu 0.776
_exptl_absorpt_correction_T_max 1.00000
_exptl_absorpt_correction_T_min 0.65766
_exptl_absorpt_correction_type multi-scan
_exptl_absorpt_process_details
;
CrysAlisPro, Agilent Technologies,
Version 1.171.37.35 (release 13-08-2014 CrysAlis171 .NET)
(compiled Aug 13 2014,18:06:01)
Empirical absorption correction using spherical harmonics,
 implemented in SCALE3 ABSPACK scaling algorithm.
;
_exptl_crystal_colour colourless
_exptl_crystal_colour_primary colourless
_exptl_crystal_density_diffrn 1.2840
_exptl_crystal_density_method 'not measured'
_exptl_crystal_description block
_exptl_crystal_F_000 547.9116
_exptl_crystal_size_max 0.16
_exptl_crystal_size_mid 0.14
_exptl_crystal_size_min 0.1
_refine_diff_density_max 0.3717
_refine_diff_density_min -0.2757
_refine_diff_density_rms 0.0442
_refine_ls_d_res_high 0.8142
_refine_ls_d_res_low 13.5789
_refine_ls_extinction_expression Fc^*^=kFc[1+0.001xFc^2^\l^3^/sin(2\q)]^-1/4^
_refine_ls_goodness_of_fit_ref 1.0805
_refine_ls_hydrogen_treatment mixed
_refine_ls_matrix_type full
_refine_ls_number_constraints 52
_refine_ls_number_parameters 341
_refine_ls_number_reflns 5015
_refine_ls_number_restraints 0
_refine_ls_restrained_S_all 1.0805
_refine_ls_R_factor_all 0.0713
_refine_ls_R_factor_gt 0.0610
_refine_ls_shift/su_max 0.0099
_refine_ls_shift/su_mean 0.0002
_refine_ls_structure_factor_coef Fsqd
_refine_ls_weighting_details 'w=1/[\s^2^(Fo^2^)+(0.1068P)^2^+0.2188P] where P=(Fo^2^+2Fc^2^)/3'
_refine_ls_weighting_scheme calc
_refine_ls_wR_factor_gt 0.1799
_refine_ls_wR_factor_ref 0.1964
_reflns_Friedel_coverage 0.0
_reflns_limit_h_max 9
_reflns_limit_h_min -9
_reflns_limit_k_max 14
_reflns_limit_k_min -14
_reflns_limit_l_max 16
_reflns_limit_l_min 0
_reflns_number_gt 3987
_reflns_number_total 5015
_reflns_threshold_expression I>=2u(I)
_cod_data_source_file c5dt04738b2.cif
_cod_data_source_block 14
_cod_database_code 7038316
_chemical_oxdiff_formula 'C10 H19 N2 O4'
_reflns_odcompleteness_completeness 99.81
_reflns_odcompleteness_iscentric 1
_reflns_odcompleteness_theta 66.97
_olex2_refinement_description
;
1. Fixed Uiso
 At 1.2 times of:
  All C(H) groups, All C(H,H) groups
 At 1.5 times of:
  All C(H,H,H) groups
2.a Ternary CH refined with riding coordinates:
 C1(H1)
2.b Secondary CH2 refined with riding coordinates:
 C28(H28a,H28b), C27(H27a,H27b)
2.c Aromatic/amide H refined with riding coordinates:
 C12(H12), C3(H3), C21(H21), C19(H19), C4(H4), C6(H6), C10(H10), C7(H7)
2.d Idealised Me refined as rotating group:
 C16(H16a,H16b,H16c), C24(H24a,H24b,H24c), C23(H23a,H23b,H23c), C15(H15a,H15b,
 H15c), C25(H25a,H25b,H25c), C14(H14a,H14b,H14c), C26(H26a,H26b,H26c)
;
_olex2_submission_special_instructions 'No special instructions were received'

loop_
_space_group_symop_id
_space_group_symop_operation_xyz
1 x,y,z
2 -x,-y,-z

loop_
_atom_site_label
_atom_site_type_symbol
_atom_site_fract_x
_atom_site_fract_y
_atom_site_fract_z
_atom_site_U_iso_or_equiv
_atom_site_adp_type
_atom_site_occupancy
_atom_site_refinement_flags_posn
O5 O 0.4483(2) -0.01937(12) 0.84023(12) 0.0678(4) Uani 1.000000 .
O7 O 0.7559(2) 0.43892(14) 1.07934(12) 0.0759(5) Uani 1.000000 .
O3 O 0.9444(2) 0.05835(12) 0.69846(13) 0.0707(5) Uani 1.000000 .
C17 C 0.6853(3) 0.21225(15) 0.83806(13) 0.0517(4) Uani 1.000000 .
O6 O 0.4200(2) 0.25736(14) 0.78185(12) 0.0762(5) Uani 1.000000 .
C9 C 0.8322(3) -0.01803(16) 0.73822(15) 0.0555(5) Uani 1.000000 .
O8 O 0.9566(2) 0.17363(15) 0.88756(12) 0.0765(5) Uani 1.000000 .
C20 C 0.7414(3) 0.36309(16) 1.00173(14) 0.0576(5) Uani 1.000000 .
O4 O 0.7724(2) -0.30247(13) 0.80062(15) 0.0805(5) Uani 1.000000 .
C18 C 0.5638(3) 0.27491(16) 0.85282(15) 0.0561(5) Uani 1.000000 .
C12 C 0.6017(3) -0.16630(17) 0.82357(16) 0.0599(5) Uani 1.000000 .
H12 H 0.5252(3) -0.21543(17) 0.85308(16) 0.0719(6) Uiso 1.000000 R
C8 C 0.6915(2) 0.01758(15) 0.76588(14) 0.0516(4) Uani 1.000000 .
C22 C 0.8358(3) 0.23001(16) 0.90701(14) 0.0546(5) Uani 1.000000 .
C3 C 0.8035(3) 0.28610(17) 0.65811(15) 0.0627(5) Uani 1.000000 .
H3 H 0.8444(3) 0.32740(17) 0.71792(15) 0.0752(6) Uiso 1.000000 R
C21 C 0.8649(3) 0.30428(16) 0.98986(14) 0.0556(5) Uani 1.000000 .
H21 H 0.9658(3) 0.31356(16) 1.03586(14) 0.0667(6) Uiso 1.000000 R
C11 C 0.7381(3) -0.19853(16) 0.79183(16) 0.0606(5) Uani 1.000000 .
C19 C 0.5904(3) 0.35000(17) 0.93359(15) 0.0598(5) Uani 1.000000 .
H19 H 0.5082(3) 0.39101(17) 0.94198(15) 0.0717(6) Uiso 1.000000 R
C2 C 0.7026(3) 0.18222(15) 0.65662(14) 0.0544(5) Uani 1.000000 .
C1 C 0.6466(3) 0.13075(15) 0.74812(14) 0.0522(4) Uani 1.000000 .
H1 H 0.5207(3) 0.11397(15) 0.73169(14) 0.0626(5) Uiso 1.000000 R
C13 C 0.5806(3) -0.05839(16) 0.81060(14) 0.0537(5) Uani 1.000000 .
N1 N 0.8292(3) 0.31453(18) 0.39396(15) 0.0799(6) Uani 1.000000 .
C5 C 0.7854(3) 0.26910(18) 0.48500(15) 0.0637(5) Uani 1.000000 .
O2 O 0.7955(3) 0.25426(19) 0.31931(14) 0.1086(7) Uani 1.000000 .
C4 C 0.8455(3) 0.33058(18) 0.57276(16) 0.0713(6) Uani 1.000000 .
H4 H 0.9137(3) 0.40117(18) 0.57481(16) 0.0855(8) Uiso 1.000000 R
C6 C 0.6859(4) 0.1649(2) 0.48014(17) 0.0845(8) Uani 1.000000 .
H6 H 0.6469(4) 0.1235(2) 0.42026(17) 0.1014(9) Uiso 1.000000 R
C10 C 0.8553(3) -0.12535(17) 0.75016(16) 0.0608(5) Uani 1.000000 .
H10 H 0.9487(3) -0.14788(17) 0.73038(16) 0.0730(6) Uiso 1.000000 R
C7 C 0.6451(4) 0.1229(2) 0.56637(17) 0.0880(9) Uani 1.000000 .
H7 H 0.5765(4) 0.0524(2) 0.56388(17) 0.1056(11) Uiso 1.000000 R
C16 C 0.3422(3) -0.0886(2) 0.8959(2) 0.0748(7) Uani 1.000000 .
H16a H 0.282(2) -0.1544(8) 0.8562(5) 0.1122(10) Uiso 1.000000 GR
H16b H 0.4123(4) -0.1083(14) 0.9531(8) 0.1122(10) Uiso 1.000000 GR
H16c H 0.2604(17) -0.0497(6) 0.9160(13) 0.1122(10) Uiso 1.000000 GR
C24 C 0.9097(4) 0.4571(2) 1.15057(17) 0.0775(7) Uani 1.000000 .
H24a H 1.0059(5) 0.4872(16) 1.1200(4) 0.1162(10) Uiso 1.000000 GR
H24b H 0.9020(12) 0.5082(14) 1.2028(8) 0.1162(10) Uiso 1.000000 GR
H24c H 0.9249(14) 0.3881(4) 1.1770(11) 0.1162(10) Uiso 1.000000 GR
C23 C 0.2982(3) 0.3247(2) 0.7840(2) 0.0855(8) Uani 1.000000 .
H23a H 0.2048(14) 0.3015(12) 0.7298(10) 0.1283(12) Uiso 1.000000 GR
H23b H 0.255(2) 0.3179(14) 0.8448(7) 0.1283(12) Uiso 1.000000 GR
H23c H 0.3518(8) 0.4005(3) 0.7788(16) 0.1283(12) Uiso 1.000000 GR
C15 C 0.6403(4) -0.3876(2) 0.8220(3) 0.0985(10) Uani 1.000000 .
H15a H 0.5358(9) -0.3882(14) 0.7770(12) 0.1478(15) Uiso 1.000000 GR
H15b H 0.6729(15) -0.4577(3) 0.8155(19) 0.1478(15) Uiso 1.000000 GR
H15c H 0.623(2) -0.3745(12) 0.8882(7) 0.1478(15) Uiso 1.000000 GR
C25 C 1.0872(4) 0.1593(3) 0.9643(2) 0.0967(9) Uani 1.000000 .
H25a H 1.154(2) 0.1111(18) 0.9406(6) 0.1451(14) Uiso 1.000000 GR
H25b H 1.160(2) 0.2298(4) 0.9870(13) 0.1451(14) Uiso 1.000000 GR
H25c H 1.0363(4) 0.127(2) 1.0177(8) 0.1451(14) Uiso 1.000000 GR
O1 O 0.8986(5) 0.4109(2) 0.39647(16) 0.1487(13) Uani 1.000000 .
C14 C 1.0777(4) 0.0246(2) 0.6592(2) 0.0889(8) Uani 1.000000 .
H14a H 1.0300(4) -0.0363(13) 0.6111(13) 0.1333(13) Uiso 1.000000 GR
H14b H 1.138(2) 0.0852(6) 0.6285(15) 0.1333(13) Uiso 1.000000 GR
H14c H 1.1557(17) 0.0020(18) 0.7111(3) 0.1333(13) Uiso 1.000000 GR
C28 C 0.5411(14) 0.5379(10) 0.4759(10) 0.227(5) Uani 1.000000 .
H28a H 0.6145(14) 0.5060(10) 0.4392(10) 0.273(6) Uiso 1.000000 R
H28b H 0.4599(14) 0.5671(10) 0.4296(10) 0.273(6) Uiso 1.000000 R
C27 C 0.6441(18) 0.6258(13) 0.5452(7) 0.298(6) Uani 1.000000 .
H27a H 0.5731(18) 0.6515(13) 0.5875(7) 0.357(8) Uiso 1.000000 R
H27b H 0.7348(18) 0.5987(13) 0.5863(7) 0.357(8) Uiso 1.000000 R
C26 C 0.7148(13) 0.7117(11) 0.4934(7) 0.312(7) Uani 1.000000 .
H26a H 0.746(13) 0.6821(11) 0.435(4) 0.469(11) Uiso 1.000000 GR
H26b H 0.632(5) 0.757(5) 0.475(7) 0.469(11) Uiso 1.000000 GR
H26c H 0.816(8) 0.756(5) 0.534(3) 0.469(11) Uiso 1.000000 GR

loop_
_atom_site_aniso_label
_atom_site_aniso_U_11
_atom_site_aniso_U_22
_atom_site_aniso_U_33
_atom_site_aniso_U_12
_atom_site_aniso_U_13
_atom_site_aniso_U_23
O5 0.0702(9) 0.0576(8) 0.0846(10) 0.0164(7) 0.0334(8) 0.0161(7)
O7 0.0941(12) 0.0731(10) 0.0631(9) 0.0283(9) 0.0122(8) -0.0169(7)
O3 0.0752(10) 0.0530(8) 0.0908(11) 0.0097(7) 0.0381(8) 0.0073(7)
C17 0.0628(11) 0.0433(9) 0.0495(10) 0.0088(8) 0.0147(8) 0.0025(7)
O6 0.0773(10) 0.0751(10) 0.0769(10) 0.0326(8) -0.0020(8) -0.0111(8)
C9 0.0633(11) 0.0457(10) 0.0569(11) 0.0052(8) 0.0166(9) 0.0016(8)
O8 0.0667(9) 0.0881(12) 0.0743(10) 0.0283(8) 0.0023(7) -0.0257(8)
C20 0.0774(13) 0.0456(10) 0.0525(10) 0.0116(9) 0.0208(9) 0.0024(8)
O4 0.0897(11) 0.0498(9) 0.1097(13) 0.0223(8) 0.0280(10) 0.0174(8)
C18 0.0637(11) 0.0488(10) 0.0573(11) 0.0133(9) 0.0122(9) 0.0062(8)
C12 0.0654(12) 0.0498(11) 0.0650(12) 0.0091(9) 0.0147(9) 0.0122(9)
C8 0.0603(10) 0.0417(9) 0.0511(10) 0.0069(8) 0.0104(8) -0.0001(7)
C22 0.0635(11) 0.0474(10) 0.0550(10) 0.0111(8) 0.0175(8) 0.0014(8)
C3 0.0800(13) 0.0492(11) 0.0508(10) -0.0019(10) 0.0086(9) -0.0037(8)
C21 0.0650(11) 0.0513(10) 0.0497(10) 0.0087(9) 0.0129(8) 0.0005(8)
C11 0.0713(12) 0.0463(10) 0.0648(12) 0.0137(9) 0.0107(9) 0.0071(8)
C19 0.0728(13) 0.0527(11) 0.0594(11) 0.0196(9) 0.0198(10) 0.0025(9)
C2 0.0657(11) 0.0424(9) 0.0519(10) 0.0053(8) 0.0090(8) 0.0005(7)
C1 0.0603(10) 0.0432(9) 0.0522(10) 0.0073(8) 0.0123(8) 0.0014(8)
C13 0.0581(10) 0.0488(10) 0.0543(10) 0.0093(8) 0.0124(8) 0.0042(8)
N1 0.1030(15) 0.0741(13) 0.0565(11) -0.0015(11) 0.0198(10) 0.0074(9)
C5 0.0782(13) 0.0577(12) 0.0519(11) 0.0043(10) 0.0137(9) 0.0056(9)
O2 0.1512(19) 0.1036(15) 0.0611(11) -0.0059(14) 0.0310(11) -0.0027(10)
C4 0.0941(16) 0.0495(11) 0.0609(12) -0.0091(11) 0.0167(11) 0.0017(9)
C6 0.116(2) 0.0697(15) 0.0513(12) -0.0151(14) 0.0129(12) -0.0091(10)
C10 0.0668(12) 0.0512(11) 0.0680(12) 0.0156(9) 0.0189(10) 0.0021(9)
C7 0.129(2) 0.0581(13) 0.0553(12) -0.0298(14) 0.0170(13) -0.0069(10)
C16 0.0782(14) 0.0709(14) 0.0832(16) 0.0137(12) 0.0374(12) 0.0133(12)
C24 0.1030(18) 0.0706(15) 0.0582(12) 0.0251(13) 0.0070(12) -0.0121(10)
C23 0.0796(16) 0.0859(18) 0.0952(19) 0.0365(14) 0.0054(14) -0.0020(14)
C15 0.107(2) 0.0497(13) 0.144(3) 0.0137(13) 0.035(2) 0.0260(15)
C25 0.098(2) 0.105(2) 0.095(2) 0.0525(18) 0.0056(16) -0.0043(16)
O1 0.252(3) 0.0868(15) 0.0797(14) -0.0487(18) 0.0510(17) 0.0108(11)
C14 0.0893(17) 0.0746(16) 0.115(2) 0.0146(13) 0.0552(17) 0.0130(15)
C28 0.222(11) 0.284(16) 0.201(12) 0.150(11) -0.012(7) 0.024(7)
C27 0.337(14) 0.46(2) 0.128(6) 0.169(13) 0.038(8) 0.001(9)
C26 0.229(9) 0.59(2) 0.151(7) 0.150(12) 0.046(7) 0.085(11)

loop_
_atom_type_symbol
_atom_type_scat_dispersion_real
_atom_type_scat_dispersion_imag
_atom_type_scat_Cromer_Mann_a1
_atom_type_scat_Cromer_Mann_a2
_atom_type_scat_Cromer_Mann_a3
_atom_type_scat_Cromer_Mann_a4
_atom_type_scat_Cromer_Mann_b1
_atom_type_scat_Cromer_Mann_b2
_atom_type_scat_Cromer_Mann_b3
_atom_type_scat_Cromer_Mann_b4
_atom_type_scat_Cromer_Mann_c
_atom_type_scat_source
_atom_type_scat_dispersion_source
H 0.00000 0.00000 0.49300 0.32291 0.14019 0.04081 10.51090 26.12570 3.14236 57.79970 0.0030380000826 'International Tables Volume C Table 6.1.1.4 (pp. 500-502)' 'Henke, Gullikson and Davis, At. Data and Nucl. Data Tables, 1993, 54, 2'
C 0.01920 0.00962 2.31000 1.02000 1.58860 0.86500 20.84390 10.20750 0.56870 51.65120 0.215599998832 'International Tables Volume C Table 6.1.1.4 (pp. 500-502)' 'Henke, Gullikson and Davis, At. Data and Nucl. Data Tables, 1993, 54, 2'
O 0.05239 0.03377 3.04850 2.28680 1.54630 0.86700 13.27710 5.70110 0.32390 32.90890 0.250800013542 'International Tables Volume C Table 6.1.1.4 (pp. 500-502)' 'Henke, Gullikson and Davis, At. Data and Nucl. Data Tables, 1993, 54, 2'
N 0.03256 0.01839 12.21260 3.13220 2.01250 1.16630 0.00570 9.89330 28.99750 0.58260 -11.5290002823 'International Tables Volume C Table 6.1.1.4 (pp. 500-502)' 'Henke, Gullikson and Davis, At. Data and Nucl. Data Tables, 1993, 54, 2'

loop_
_geom_angle_atom_site_label_1
_geom_angle_atom_site_label_2
_geom_angle_atom_site_label_3
_geom_angle
C16 O5 C13 117.76(17)
C24 O7 C20 117.20(17)
C14 O3 C9 119.17(18)
C22 C17 C18 117.05(17)
C1 C17 C18 118.82(17)
C1 C17 C22 124.13(17)
C23 O6 C18 119.71(18)
C8 C9 O3 116.37(17)
C10 C9 O3 122.06(18)
C10 C9 C8 121.56(18)
C25 O8 C22 119.57(18)
C21 C20 O7 123.92(19)
C19 C20 O7 114.84(18)
C19 C20 C21 121.24(18)
C15 O4 C11 117.7(2)
O6 C18 C17 115.19(17)
C19 C18 C17 121.78(19)
C19 C18 O6 123.02(18)
C13 C12 C11 118.47(19)
C1 C8 C9 125.53(17)
C13 C8 C9 116.72(17)
C13 C8 C1 117.72(17)
O8 C22 C17 115.91(17)
C21 C22 C17 122.28(18)
C21 C22 O8 121.77(18)
C4 C3 C2 121.43(19)
C22 C21 C20 118.58(19)
C12 C11 O4 123.8(2)
C10 C11 O4 114.85(19)
C10 C11 C12 121.30(19)
C18 C19 C20 119.05(19)
C1 C2 C3 123.62(17)
C7 C2 C3 117.68(19)
C7 C2 C1 118.67(18)
C8 C1 C17 115.79(15)
C2 C1 C17 113.54(15)
C2 C1 C8 114.31(16)
C12 C13 O5 122.29(18)
C8 C13 O5 115.14(17)
C8 C13 C12 122.57(18)
O2 N1 C5 118.9(2)
O1 N1 C5 118.4(2)
O1 N1 O2 122.6(2)
C4 C5 N1 119.74(19)
C6 C5 N1 118.6(2)
C6 C5 C4 121.6(2)
C5 C4 C3 118.94(19)
C7 C6 C5 118.2(2)
C11 C10 C9 119.29(19)
C6 C7 C2 122.2(2)
C26 C27 C28 108.7(9)

loop_
_geom_bond_atom_site_label_1
_geom_bond_atom_site_label_2
_geom_bond_distance
_geom_bond_site_symmetry_2
O5 C13 1.368(2) .
O5 C16 1.422(3) .
O7 C20 1.373(2) .
O7 C24 1.423(3) .
O3 C9 1.366(2) .
O3 C14 1.407(3) .
C17 C18 1.400(3) .
C17 C22 1.387(3) .
C17 C1 1.521(2) .
O6 C18 1.364(2) .
O6 C23 1.412(3) .
C9 C8 1.399(3) .
C9 C10 1.387(3) .
O8 C22 1.361(2) .
O8 C25 1.407(3) .
C20 C21 1.372(3) .
C20 C19 1.387(3) .
O4 C11 1.372(2) .
O4 C15 1.416(3) .
C18 C19 1.386(3) .
C12 C11 1.371(3) .
C12 C13 1.392(3) .
C8 C1 1.531(3) .
C8 C13 1.396(3) .
C22 C21 1.400(3) .
C3 C2 1.373(3) .
C3 C4 1.381(3) .
C11 C10 1.384(3) .
C2 C1 1.527(3) .
C2 C7 1.384(3) .
N1 C5 1.461(3) .
N1 O2 1.210(3) .
N1 O1 1.207(3) .
C5 C4 1.370(3) .
C5 C6 1.367(3) .
C6 C7 1.377(3) .
C28 C28 1.30(2) 2_666
C28 C27 1.447(16) .
C27 C26 1.381(16) .
